data_2006726
loop_
_publ_author_name
' Lu, Tian-Huey '
' Lin, Jyh-Liong '
' Lan, Wei-Jen '
' Chung, Chung-Sun '

_publ_section_title
;Bis[(1,4,7,10-tetraazacyclododecane-\k^4^<i>N</i>)(thiocyanato-<i>S</i>)copper(II)]
 Diaquatetrakis(isothiocyanato-<i>N</i>)calcate(2--) Dihydrate
;
_journal_issue 11
_journal_name_full 'Acta Crystallographica Section C'
_journal_page_first 1598
_journal_page_last 1600
_journal_paper_doi 10.1107/S0108270197008639
_journal_volume 53
_journal_year 1997
_chemical_formula_iupac '[Cu (S C N)(C8 H20 N4)]2[Ca (N C S)4(H2 O)2] , 2H2 O'
_chemical_formula_moiety '[Cu(C8H20N4)(NCS)]2[Ca(NCS)4(H2O)2] , 2H2O'
_chemical_formula_sum 'C22 H48 Ca Cu2 N14 O4 S6'
_chemical_formula_weight 932.24
_chemical_name_systematic ?
_space_group_IT_number 14
_symmetry_cell_setting monoclinic
_symmetry_space_group_name_Hall '-P 2ybc'
_symmetry_space_group_name_H-M 'P 1 21/c 1'
_cell_angle_alpha 90.0
_cell_angle_beta 95.970(10)
_cell_angle_gamma 90.0
_cell_formula_units_Z 2
_cell_length_a 8.0500(10)
_cell_length_b 12.490(2)
_cell_length_c 20.193(4)
_cell_measurement_reflns_used 25
_cell_measurement_temperature 293
_cell_measurement_theta_max 17.00
_cell_measurement_theta_min 9.80
_cell_volume 2019.3(6)
_computing_cell_refinement 'CAD-4 Software'
_computing_data_collection 'CAD-4 Software (Enraf-Nonius, 1989)'
_computing_data_reduction 'NRCVAX DATRD2 (Gabe, Le Page, Charland, Lee & White, 1989)'
_computing_molecular_graphics 'SHELXTL (Sheldrick, 1985) in NRCVAX'
_computing_publication_material 'NRCVAX TABLES Jan 94 Version'
_computing_structure_refinement 'NRCVAX LSTSQ'
_computing_structure_solution 'NRCVAX SOLVER'
_diffrn_ambient_temperature 293
_diffrn_measurement_device 'Nonius CAD-4    '
_diffrn_measurement_method '\q/2\q scan b/P/b '
_diffrn_radiation_monochromator graphite
_diffrn_radiation_source 'xray tube'
_diffrn_radiation_type 'Molybdenum K\a'
_diffrn_radiation_wavelength 0.71073
_diffrn_reflns_av_R_equivalents 0.015
_diffrn_reflns_limit_h_max 9
_diffrn_reflns_limit_h_min -9
_diffrn_reflns_limit_k_max 14
_diffrn_reflns_limit_k_min 0
_diffrn_reflns_limit_l_max 23
_diffrn_reflns_limit_l_min 0
_diffrn_reflns_number 3811
_diffrn_reflns_theta_max 25
_diffrn_reflns_theta_min 0.00
_diffrn_standards_decay_% 1.5
_diffrn_standards_interval_time 60
_diffrn_standards_number 3
_exptl_absorpt_coefficient_mu 1.52
_exptl_absorpt_correction_T_max 0.624
_exptl_absorpt_correction_T_min 0.574
_exptl_absorpt_correction_type 'empirical via \y scans (North, Phillips & Mathews, 1968)'
_exptl_crystal_colour blue
_exptl_crystal_density_diffrn 1.533
_exptl_crystal_description block
_exptl_crystal_F_000 968
_exptl_crystal_size_max 0.42
_exptl_crystal_size_mid 0.41
_exptl_crystal_size_min 0.31
_refine_diff_density_max 0.27
_refine_diff_density_min -0.28
_refine_ls_extinction_coef 212E1(18)
_refine_ls_extinction_method 'Larson (1970)'
_refine_ls_goodness_of_fit_obs 1.12
_refine_ls_matrix_type full
_refine_ls_number_parameters 224
_refine_ls_number_reflns 2976
_refine_ls_R_factor_all 0.026
_refine_ls_R_factor_obs .026
_refine_ls_shift/esd_max 0.000
_refine_ls_structure_factor_coef F
_refine_ls_weighting_scheme unit
_refine_ls_wR_factor_all 0.028
_refine_ls_wR_factor_obs .028
_reflns_number_observed 2976
_reflns_number_total 3542
_reflns_observed_criterion 'Inet > 2.5\s(Inet)'
_cod_data_source_file sk1074.cif
_cod_data_source_block sk1074
_cod_depositor_comments
;
The following automatic conversions were performed:
'_symmetry_cell_setting' value 'Monoclinic' changed to 'monoclinic'
according to '/home/saulius/struct/CIF-dictionaries/cif_core.dic'
dictionary named 'cif_core.dic' version 2.4.1 from 2010-06-29.

Automatic conversion script
Id: cif_fix_enum 1527 2010-12-29 10:47:43Z saulius 

The following automatic conversions were performed:

'_atom_site_thermal_displace_type' tag value 'Uij' was replaced with
'Uani' value 25 times.

Automatic conversion script
Id: cif_fix_values 1646 2011-03-28 12:23:43Z adriana 
;
_cod_original_sg_symbol_H-M 'P 21/c'
_cod_original_formula_sum 'Cu2 Ca S6 O4 N14 C22 H48 '
_cod_database_code 2006726

loop_
_symmetry_equiv_pos_as_xyz
x,y,z
-x,-y,-z
-x,1/2+y,1/2-z
x,1/2-y,1/2+z

loop_
_atom_site_aniso_label
_atom_site_aniso_U_11
_atom_site_aniso_U_22
_atom_site_aniso_U_33
_atom_site_aniso_U_12
_atom_site_aniso_U_13
_atom_site_aniso_U_23
_atom_site_aniso_type_symbol
Cu .02374(16) .02934(18) .02727(17) .00147(14) .00229(12) .00055(14) Cu
Ca .0434(5) .0308(4) .0295(4) -.0043(4) .0058(3) -.0020(3) Ca
S1 .0282(4) .0454(4) .0564(5) .0065(3) .0017(3) .0015(4) S
S2 .0414(4) .0389(4) .0492(5) -.0001(3) -.0030(3) -.0064(4) S
S3 .0481(4) .0508(5) .0470(5) -.0037(4) .0208(4) -.0029(4) S
O1 .0489(14) .085(2) .0717(17) .0145(13) .0090(12) .0229(15) O
O2 .0595(14) .0500(14) .0512(13) .0152(12) .0029(11) -.0013(12) O
N1 .0343(12) .0422(14) .0285(12) .0043(11) .0044(9) .0029(11) N
N2 .0290(12) .0321(13) .0437(14) -.0028(10) .0029(10) -.0028(11) N
N3 .0356(13) .0393(14) .0305(12) .0032(11) .0081(10) .0023(10) N
N4 .0303(12) .0300(12) .0367(13) .0011(10) .0024(10) -.0009(10) N
N5 .083(2) .057(2) .080(2) .0167(18) .0126(19) .0237(19) N
N6 .0683(19) .0382(15) .0514(17) -.0070(14) .0020(14) -.0045(13) N
N7 .0575(17) .0598(18) .0414(16) -.0052(15) .0115(13) .0030(14) N
C1 .0541(19) .0504(19) .0358(16) .0016(16) .0100(14) -.0131(15) C
C2 .0447(17) .0349(16) .0492(18) .0036(14) .0098(14) -.0100(14) C
C3 .0414(17) .0337(16) .0523(19) -.0016(13) .0124(14) .0088(14) C
C4 .0470(18) .0415(17) .0367(16) .0052(14) .0054(13) .0129(14) C
C5 .0532(19) .0484(18) .0286(15) .0012(15) .0015(13) -.0052(14) C
C6 .0423(16) .0399(17) .0383(16) -.0025(14) -.0078(13) -.0055(14) C
C7 .0379(16) .0366(16) .0468(18) -.0050(13) .0099(13) .0054(14) C
C8 .0329(15) .0465(18) .0393(16) -.0028(13) .0125(13) .0030(14) C
C9 .0392(17) .0357(17) .055(2) .0123(14) -.0037(15) -.0062(15) C
C10 .0404(16) .0377(17) .0317(15) .0059(14) .0043(12) .0055(13) C
C11 .0320(15) .0325(16) .0476(18) .0000(12) .0038(13) -.0031(13) C

loop_
_atom_site_label
_atom_site_fract_x
_atom_site_fract_y
_atom_site_fract_z
_atom_site_U_iso_or_equiv
_atom_site_thermal_displace_type
_atom_site_calc_flag
_atom_site_refinement_flags
_atom_site_type_symbol
Cu .64651(4) .04867(3) .16613(2) .02681(17) Uani ? . Cu
Ca .00000 .50000 .00000 .0344(4) Uani ? S Ca
S1 .36563(9) .13038(7) .14276(4) .0435(4) Uani ? . S
S2 .23042(10) .86511(6) .08225(4) .0437(4) Uani ? . S
S3 -.23867(10) .44805(7) .22784(4) .0475(4) Uani ? . S
O1 .5080(3) -.3898(2) .07880(13) .0682(16) Uani ? . O
O2 .2625(3) .45822(19) .05368(11) .0537(13) Uani ? . O
N1 .7580(3) .0494(2) .08112(11) .0349(12) Uani ? . N
N2 .6335(3) -.11336(19) .15404(12) .0350(12) Uani ? . N
N3 .6625(3) .01744(19) .26475(11) .0348(12) Uani ? . N
N4 .7893(3) .17976(18) .19135(11) .0324(12) Uani ? . N
N5 .4588(4) .2640(3) .04140(18) .073(2) Uani ? . N
N6 .0795(4) .6800(2) .02724(14) .0529(17) Uani ? . N
N7 -.1320(4) .4914(2) .10308(14) .0525(16) Uani ? . N
C1 .7637(4) -.0625(3) .05632(15) .0464(17) Uani ? . C
C2 .7737(4) -.1382(2) .11443(16) .0426(16) Uani ? . C
C3 .6479(4) -.1637(2) .22133(16) .0419(16) Uani ? . C
C4 .7423(4) -.0896(3) .27099(15) .0417(16) Uani ? . C
C5 .7583(4) .1053(3) .30019(14) .0436(17) Uani ? . C
C6 .8809(4) .1521(3) .25656(15) .0410(15) Uani ? . C
C7 .8976(4) .2007(2) .13702(15) .0400(16) Uani ? . C
C8 .9249(4) .0964(3) .10192(15) .0389(15) Uani ? . C
C9 .4213(4) .2097(3) .08338(17) .0439(16) Uani ? . C
C10 .1440(4) .7555(2) .05045(14) .0366(15) Uani ? . C
C11 -.1781(3) .4734(2) .15412(15) .0374(16) Uani ? . C
H8a .991 .043 .136 .0651 Uiso ? . H
H4a .865 -.081 .259 .0663 Uiso ? . H
H2a .769 -.204 .098 .0672 Uiso ? . H
Hn4 .728 .244 .195 .0631 Uiso ? . H
H7a .828 .248 .103 .0632 Uiso ? . H
H5a .675 .160 .311 .0635 Uiso ? . H
Hn3 .558 .016 .282 .0644 Uiso ? . H
Hn2 .531 -.145 .127 .0640 Uiso ? . H
H1a .651 -.080 .026 .0656 Uiso ? . H
H2b .881 -.129 .147 .0672 Uiso ? . H
H1b .868 -.070 .029 .0656 Uiso ? . H
Hn1 .699 .096 .045 .0639 Uiso ? . H
H3a .707 -.236 .221 .0655 Uiso ? . H
H3b .526 -.177 .234 .0655 Uiso ? . H
H5b .814 .080 .342 .0635 Uiso ? . H
H6a .931 .217 .284 .0652 Uiso ? . H
H4b .731 -.114 .315 .0663 Uiso ? . H
H6b .973 .093 .247 .0652 Uiso ? . H
H8b .996 .111 .061 .0650 Uiso ? . H
H7b 1.011 .241 .160 .0650 Uiso ? . H
Hw11 .496 -.342 .046 .0680 Uiso ? . H
Hw12 .618 -.416 .082 .0680 Uiso ? . H
Hw21 .350 .405 .044 .0650 Uiso ? . H
Hw22 .361 .524 .070 .0637 Uiso ? . H

loop_
_atom_type_symbol
_atom_type_scat_dispersion_real
_atom_type_scat_dispersion_imag
_atom_type_scat_source
Cu 0.263 1.266 'International Tables Vol. IV Table 2.2B'
Ca 0.203 0.306 'International Tables Vol. IV Table 2.2B'
S 0.110 0.124 'International Tables Vol. IV Table 2.2B'
O 0.008 0.006 'International Tables Vol. IV Table 2.2B'
N 0.004 0.003 'International Tables Vol. IV Table 2.2B'
C 0.002 0.002 'International Tables Vol. IV Table 2.2B'
H 0.000 0.000 'International Tables Vol. IV Table 2.2B'

loop_
_geom_angle_atom_site_label_1
_geom_angle_atom_site_label_2
_geom_angle_atom_site_label_3
_geom_angle_site_symmetry_1
_geom_angle_site_symmetry_3
_geom_angle
_geom_angle_publ_flag
S1 Cu N1 . . 108.26(7) yes
S1 Cu N2 . . 110.54(7) yes
S1 Cu N3 . . 103.31(7) yes
S1 Cu N4 . . 101.34(7) yes
N1 Cu N2 . . 85.68(10) yes
N1 Cu N3 . . 148.33(9) yes
N1 Cu N4 . . 85.39(9) yes
N2 Cu N3 . . 85.62(10) yes
N2 Cu N4 . . 148.10(9) yes
N3 Cu N4 . . 86.12(9) yes
O2 Ca O2 . 2_565 180.0 no
O2 Ca N6 . . 83.98(9) yes
O2 Ca N6 . 2_565 96.02(9) yes
O2 Ca N7 . . 92.74(9) yes
O2 Ca N7 . 2_565 87.26(9) yes
O2 Ca N6 2_565 . 96.02(9) no
O2 Ca N6 2_565 2_565 83.98(9) no
O2 Ca N7 2_565 . 87.26(9) no
O2 Ca N7 2_565 2_565 92.74(9) no
N6 Ca N6 . 2_565 180.0 no
N6 Ca N7 . . 88.56(10) yes
N6 Ca N7 . 2_565 91.44(10) yes
N7 Ca N7 . 2_565 180.0 no
Cu S1 C9 . . 94.25(11) no
HW11 O1 HW12 . . 108.2(3) no
HW11 O1 HW22 . 1_545 110.1(2) no
HW12 O1 HW22 . 1_545 117.0(2) no
Ca O2 HW21 . . 132.53(17) no
Ca O2 HW22 . . 122.25(15) no
HW21 O2 HW22 . . 92.90(18) no
Cu N1 C1 . . 108.32(18) no
Cu N1 C8 . . 103.31(16) no
Cu N1 Hn1 . . 113.25(16) no
C1 N1 C8 . . 114.1(2) no
C1 N1 Hn1 . . 109.0(2) no
C8 N1 Hn1 . . 108.9(2) no
Cu N2 C2 . . 103.88(17) no
Cu N2 C3 . . 108.15(18) no
Cu N2 Hn2 . . 118.43(17) no
C2 N2 C3 . . 114.3(2) no
C2 N2 Hn2 . . 104.6(2) no
C3 N2 Hn2 . . 107.7(2) no
Cu N3 C4 . . 103.91(16) no
Cu N3 C5 . . 108.03(17) no
Cu N3 Hn3 . . 114.00(17) no
C4 N3 C5 . . 115.3(2) no
C4 N3 Hn3 . . 110.0(2) no
C5 N3 Hn3 . . 105.9(2) no
Cu N4 C6 . . 104.52(17) no
Cu N4 C7 . . 108.35(17) no
Cu N4 Hn4 . . 114.59(17) no
C6 N4 C7 . . 114.8(2) no
C6 N4 Hn4 . . 110.5(2) no
C7 N4 Hn4 . . 104.4(2) no
Ca N6 C10 . . 164.5(3) no
Ca N7 C11 . . 169.0(3) no
N1 C1 C2 . . 109.3(2) no
N1 C1 H1a . . 109.4(3) no
N1 C1 H1b . . 108.3(3) no
C2 C1 H1a . . 106.8(3) no
C2 C1 H1b . . 112.0(3) no
H1a C1 H1b . . 111.1(3) no
N2 C2 C1 . . 107.9(2) no
N2 C2 H2a . . 112.9(3) no
N2 C2 H2b . . 105.9(3) no
C1 C2 H2a . . 107.6(3) no
C1 C2 H2b . . 113.1(3) no
H2a C2 H2b . . 109.6(3) no
N2 C3 C4 . . 109.4(2) no
N2 C3 H3a . . 111.0(3) no
N2 C3 H3b . . 107.4(3) no
C4 C3 H3a . . 110.1(3) no
C4 C3 H3b . . 110.6(3) no
H3a C3 H3b . . 108.3(3) no
N3 C4 C3 . . 108.2(2) no
N3 C4 H4a . . 107.1(3) no
N3 C4 H4b . . 106.8(3) no
C3 C4 H4a . . 109.5(3) no
C3 C4 H4b . . 109.1(3) no
H4a C4 H4b . . 115.8(3) no
N3 C5 C6 . . 110.1(2) no
N3 C5 H5a . . 106.5(3) no
N3 C5 H5b . . 110.6(3) no
C6 C5 H5a . . 110.9(3) no
C6 C5 H5b . . 111.4(3) no
H5a C5 H5b . . 107.1(3) no
N4 C6 C5 . . 108.3(2) no
N4 C6 H6a . . 115.0(3) no
N4 C6 H6b . . 106.4(2) no
C5 C6 H6a . . 103.1(3) no
C5 C6 H6b . . 110.6(3) no
H6a C6 H6b . . 113.3(3) no
N4 C7 C8 . . 108.6(2) no
N4 C7 H7a . . 105.5(2) no
N4 C7 H7b . . 107.0(2) no
C8 C7 H7a . . 106.5(3) no
C8 C7 H7b . . 116.1(3) no
H7a C7 H7b . . 112.6(3) no
N1 C8 C7 . . 107.6(2) no
N1 C8 H8a . . 108.0(2) no
N1 C8 H8b . . 112.9(3) no
C7 C8 H8a . . 109.2(3) no
C7 C8 H8b . . 109.7(3) no
H8a C8 H8b . . 109.5(3) no
S1 C9 N5 . . 179.0(3) no
S2 C10 N6 . . 178.1(3) no
S3 C11 N7 . . 178.5(3) no
C4 H4a H4b . . 30.25(16) no
C2 H2a H2b . . 38.3(2) no
C5 H5a H5b . . 35.64(16) no
C2 H2b H2a . . 32.08(16) no
C3 H3a H3b . . 36.28(16) no
C3 H3b H3a . . 35.41(17) no
C5 H5b H5a . . 37.22(18) no
C4 H4b H4a . . 33.98(19) no
O1 HW11 HW12 . . 36.96(15) no
O1 HW12 HW11 . . 34.85(15) no
O2 HW21 HW22 . . 47.50(14) no
O1 HW22 O2 1_565 . 169.03(15) no
O1 HW22 HW21 1_565 . 133.54(9) no

loop_
_geom_bond_atom_site_label_1
_geom_bond_atom_site_label_2
_geom_bond_site_symmetry_1
_geom_bond_site_symmetry_2
_geom_bond_distance
_geom_bond_publ_flag
Cu S1 . . 2.4808(8) yes
Cu N1 . . 2.018(2) yes
Cu N2 . . 2.040(2) yes
Cu N3 . . 2.020(2) yes
Cu N4 . . 2.035(2) yes
Ca O2 . . 2.331(2) yes
Ca N6 . . 2.386(3) yes
Ca N7 . . 2.436(3) yes
Ca N6 . 2_565 2.386(3) yes
Ca N7 . 2_565 2.436(3) yes
S1 C9 . . 1.652(4) no
S2 C10 . . 1.637(3) no
S3 C11 . . 1.645(3) no
O1 HW11 . . .895(3) no
O1 HW12 . . .941(2) no
O1 HW22 . 1_545 1.600(3) no
O2 HW21 . . 1.005(2) no
O2 HW22 . . 1.162(2) no
N1 C1 . . 1.487(4) no
N1 C8 . . 1.486(4) no
N1 Hn1 . . 1.004(2) no
N2 C2 . . 1.483(4) no
N2 C3 . . 1.491(4) no
N2 Hn2 . . 1.021(2) no
N3 C4 . . 1.483(4) no
N3 C5 . . 1.482(4) no
N3 Hn3 . . .944(2) no
N4 C6 . . 1.482(4) no
N4 C7 . . 1.494(4) no
N4 Hn4 . . .952(2) no
N5 C9 . . 1.150(5) no
N6 Ca . . 2.386(3) no
N6 C10 . . 1.152(4) no
N7 Ca . . 2.436(3) no
N7 C11 . . 1.153(4) no
C1 C2 . . 1.503(5) no
C1 H1a . . 1.060(3) no
C1 H1b . . 1.054(3) no
C2 H2a . . .886(3) no
C2 H2b . . 1.033(3) no
C3 C4 . . 1.510(5) no
C3 H3a . . 1.027(3) no
C3 H3b . . 1.049(3) no
C4 H4a . . 1.050(3) no
C4 H4b . . .946(3) no
C5 C6 . . 1.507(4) no
C5 H5a . . 1.001(3) no
C5 H5b . . .964(3) no
C6 H6a . . 1.044(3) no
C6 H6b . . 1.077(3) no
C7 C8 . . 1.509(4) no
C7 H7a . . 1.024(3) no
C7 H7b . . 1.103(3) no
C8 H8a . . 1.061(3) no
C8 H8b . . 1.069(3) no
H4a H4b . . 1.692 no
H2a H2b . . 1.571 no
H5a H5b . . 1.581 no
H3a H3b . . 1.683 no
HW11 HW12 . . 1.487 no
HW21 HW22 . . 1.574 no

loop_
_geom_hbond_atom_site_label_D
_geom_hbond_atom_site_label_H
_geom_hbond_atom_site_label_A
_geom_hbond_site_symmetry_A
_geom_hbond_distance_DA
_geom_hbond_angle_DHA
_geom_hbond_publ_flag
O1 HW11 N5 2_655 2.927(5) 158.8 yes
O1 HW12 N7 1_645 3.247(4) 168.0 yes
O2 HW21 N5 . 2.920(4) 157.0 yes
O2 HW22 O1 1_565 2.749(3) 169.0 yes
N1 HN1 S2 2_665 3.478(2) 130.50 yes
N2 HN2 S2 1_545 3.424(3) 151.00 yes
N3 HN3 S3 3_545 3.538(3) 148.90 yes
N4 Hn4 S3 1_655 3.443(2) 142.70 yes
